data_4112350
loop_
_publ_author_name
'Jun Harada'
'Keiichiro Ogawa'

_publ_section_title
;
 X-ray Diffraction Analysis of Nonequilibrium States in Crystals:
 Observation of an Unstable Conformer in Flash-Cooled Crystals
;
_journal_name_full 'Journal of the American Chemical Society'
_journal_page_first 3539
_journal_page_last 3544
_journal_paper_doi 10.1021/ja038203l
_journal_volume 126
_journal_year 2004
_chemical_formula_sum 'C12 H10 N2'
_chemical_formula_weight 182.22
_chemical_melting_point 341
_chemical_name_common azobenzene
_chemical_name_systematic
; 
(E)-1,2-diphenyldiazene
;
_space_group_IT_number 14
_symmetry_cell_setting monoclinic
_symmetry_space_group_name_Hall '-P 2yab'
_symmetry_space_group_name_H-M 'P 1 21/a 1'
_atom_sites_solution_hydrogens geom
_atom_sites_solution_primary direct
_audit_creation_method SHELXL-97
_cell_angle_alpha 90.00
_cell_angle_beta 112.4620(10)
_cell_angle_gamma 90.00
_cell_formula_units_Z 4
_cell_length_a 12.0365(9)
_cell_length_b 5.6958(4)
_cell_length_c 14.9790(11)
_cell_measurement_reflns_used 4294
_cell_measurement_temperature 90
_cell_measurement_theta_max 27.5
_cell_measurement_theta_min 2.8
_cell_volume 949.01(12)
_computing_cell_refinement 'SAINT (Bruker, 1998)'
_computing_data_collection 'SMART (Bruker, 1998)'
_computing_data_reduction SAINT
_computing_molecular_graphics 'SHELXTL (Sheldrick, 1997)'
_computing_publication_material SHELXTL
_computing_structure_refinement 'SHELXL-97 (Sheldrick, 1997)'
_computing_structure_solution 'SHELXS-97 (Sheldrick, 1990)'
_diffrn_ambient_temperature 90
_diffrn_detector_area_resol_mean 8.192
_diffrn_measured_fraction_theta_full 0.999
_diffrn_measured_fraction_theta_max 0.999
_diffrn_measurement_device_type 'Bruker SMART 1000 CCD diffractometer'
_diffrn_measurement_method \w_scan
_diffrn_radiation_monochromator graphite
_diffrn_radiation_source 'fine-focus sealed tube'
_diffrn_radiation_type MoK\a
_diffrn_radiation_wavelength 0.71073
_diffrn_reflns_av_R_equivalents 0.0108
_diffrn_reflns_av_sigmaI/netI 0.0072
_diffrn_reflns_limit_h_max 15
_diffrn_reflns_limit_h_min -15
_diffrn_reflns_limit_k_max 7
_diffrn_reflns_limit_k_min -7
_diffrn_reflns_limit_l_max 19
_diffrn_reflns_limit_l_min -19
_diffrn_reflns_number 11723
_diffrn_reflns_theta_full 27.49
_diffrn_reflns_theta_max 27.49
_diffrn_reflns_theta_min 2.94
_exptl_absorpt_coefficient_mu 0.077
_exptl_absorpt_correction_T_max 0.988586
_exptl_absorpt_correction_T_min 0.900897
_exptl_absorpt_correction_type multi-scan
_exptl_absorpt_process_details 'SADABS (Sheldrick, 1996)'
_exptl_crystal_colour red
_exptl_crystal_density_diffrn 1.275
_exptl_crystal_description block
_exptl_crystal_F_000 384
_exptl_crystal_size_max 0.40
_exptl_crystal_size_mid 0.40
_exptl_crystal_size_min 0.30
_refine_diff_density_max 0.316
_refine_diff_density_min -0.178
_refine_diff_density_rms 0.038
_refine_ls_extinction_coef 0.040(4)
_refine_ls_extinction_expression Fc^*^=kFc[1+0.001xFc^2^\l^3^/sin(2\q)]^-1/4^
_refine_ls_extinction_method SHELXL
_refine_ls_goodness_of_fit_ref 1.073
_refine_ls_hydrogen_treatment refall
_refine_ls_matrix_type full
_refine_ls_number_parameters 168
_refine_ls_number_reflns 2187
_refine_ls_number_restraints 0
_refine_ls_restrained_S_all 1.073
_refine_ls_R_factor_all 0.0358
_refine_ls_R_factor_gt 0.0336
_refine_ls_shift/su_max 0.000
_refine_ls_shift/su_mean 0.000
_refine_ls_structure_factor_coef Fsqd
_refine_ls_weighting_details 'calc w=1/[\s^2^(Fo^2^)+(0.0435P)^2^+0.3684P] where P=(Fo^2^+2Fc^2^)/3'
_refine_ls_weighting_scheme calc
_refine_ls_wR_factor_gt 0.0896
_refine_ls_wR_factor_ref 0.0913
_reflns_number_gt 2022
_reflns_number_total 2187
_reflns_threshold_expression >2sigma(I)
_cod_data_source_file ja038203lsi20030829_041544.cif
_cod_data_source_block azo90k2
_cod_database_code 4112350

loop_
_symmetry_equiv_pos_as_xyz
'x, y, z'
'-x+1/2, y+1/2, -z'
'-x, -y, -z'
'x-1/2, -y-1/2, z'

loop_
_atom_site_label
_atom_site_type_symbol
_atom_site_fract_x
_atom_site_fract_y
_atom_site_fract_z
_atom_site_U_iso_or_equiv
_atom_site_adp_type
_atom_site_occupancy
_atom_site_symmetry_multiplicity
_atom_site_calc_flag
N11 N 0.00522(7) 0.39432(14) 0.49027(6) 0.01517(19) Uani 1 1 d
C11 C 0.07578(8) 0.36151(16) 0.43303(6) 0.0141(2) Uani 1 1 d
C12 C 0.06193(8) 0.14618(17) 0.38577(7) 0.0165(2) Uani 1 1 d
C13 C 0.12654(9) 0.10037(18) 0.32794(7) 0.0183(2) Uani 1 1 d
C14 C 0.20813(9) 0.26467(18) 0.32060(7) 0.0182(2) Uani 1 1 d
C15 C 0.22439(8) 0.47677(18) 0.37068(7) 0.0172(2) Uani 1 1 d
C16 C 0.15792(8) 0.52731(17) 0.42645(6) 0.0151(2) Uani 1 1 d
H12 H 0.0063(12) 0.029(2) 0.3936(9) 0.023(3) Uiso 1 1 d
H13 H 0.1148(11) -0.048(2) 0.2936(9) 0.021(3) Uiso 1 1 d
H14 H 0.2563(11) 0.233(2) 0.2822(9) 0.019(3) Uiso 1 1 d
H15 H 0.2849(11) 0.593(2) 0.3675(9) 0.023(3) Uiso 1 1 d
H16 H 0.1676(10) 0.673(2) 0.4607(9) 0.015(3) Uiso 1 1 d
N21 N 0.52344(7) 0.57411(15) 0.03249(6) 0.0194(2) Uani 1 1 d
C21 C 0.65078(8) 0.54836(18) 0.08128(7) 0.0174(2) Uani 1 1 d
C22 C 0.70770(9) 0.73217(18) 0.14310(7) 0.0196(2) Uani 1 1 d
C23 C 0.83155(9) 0.72637(19) 0.19376(7) 0.0215(2) Uani 1 1 d
C24 C 0.89785(9) 0.5362(2) 0.18357(7) 0.0207(2) Uani 1 1 d
C25 C 0.84064(9) 0.35172(19) 0.12224(7) 0.0206(2) Uani 1 1 d
C26 C 0.71699(9) 0.35666(18) 0.07020(7) 0.0188(2) Uani 1 1 d
H22 H 0.6585(12) 0.864(2) 0.1493(9) 0.025(3) Uiso 1 1 d
H23 H 0.8705(12) 0.856(3) 0.2358(10) 0.027(3) Uiso 1 1 d
H24 H 0.9834(12) 0.532(2) 0.2199(10) 0.025(3) Uiso 1 1 d
H25 H 0.8875(12) 0.218(2) 0.1155(10) 0.026(3) Uiso 1 1 d
H26 H 0.6774(11) 0.231(2) 0.0276(9) 0.022(3) Uiso 1 1 d

loop_
_atom_site_aniso_label
_atom_site_aniso_U_11
_atom_site_aniso_U_22
_atom_site_aniso_U_33
_atom_site_aniso_U_23
_atom_site_aniso_U_13
_atom_site_aniso_U_12
N11 0.0142(4) 0.0162(4) 0.0158(4) -0.0009(3) 0.0065(3) 0.0002(3)
C11 0.0131(4) 0.0158(4) 0.0131(4) 0.0014(3) 0.0047(3) 0.0020(3)
C12 0.0159(4) 0.0157(4) 0.0175(4) -0.0002(3) 0.0058(4) -0.0001(3)
C13 0.0203(5) 0.0168(5) 0.0175(5) -0.0018(4) 0.0070(4) 0.0025(4)
C14 0.0181(4) 0.0222(5) 0.0160(4) 0.0013(4) 0.0084(4) 0.0043(4)
C15 0.0151(4) 0.0197(5) 0.0173(4) 0.0023(4) 0.0067(4) 0.0001(4)
C16 0.0146(4) 0.0149(4) 0.0148(4) 0.0000(3) 0.0047(3) 0.0009(3)
N21 0.0177(4) 0.0212(4) 0.0190(4) -0.0018(3) 0.0068(3) -0.0008(3)
C21 0.0163(4) 0.0215(5) 0.0150(4) 0.0016(4) 0.0067(3) -0.0014(4)
C22 0.0200(5) 0.0209(5) 0.0193(5) -0.0011(4) 0.0091(4) -0.0004(4)
C23 0.0212(5) 0.0252(5) 0.0176(5) -0.0030(4) 0.0070(4) -0.0054(4)
C24 0.0155(4) 0.0303(6) 0.0158(4) 0.0032(4) 0.0053(4) -0.0012(4)
C25 0.0209(5) 0.0244(5) 0.0178(5) 0.0026(4) 0.0087(4) 0.0040(4)
C26 0.0203(5) 0.0208(5) 0.0153(4) -0.0008(4) 0.0069(4) -0.0013(4)

loop_
_atom_type_symbol
_atom_type_description
_atom_type_scat_dispersion_real
_atom_type_scat_dispersion_imag
_atom_type_scat_source
C C 0.0033 0.0016 'International Tables Vol C Tables 4.2.6.8 and 6.1.1.4'
H H 0.0000 0.0000 'International Tables Vol C Tables 4.2.6.8 and 6.1.1.4'
N N 0.0061 0.0033 'International Tables Vol C Tables 4.2.6.8 and 6.1.1.4'

loop_
_geom_angle_atom_site_label_1
_geom_angle_atom_site_label_2
_geom_angle_atom_site_label_3
_geom_angle
_geom_angle_site_symmetry_1
N11 N11 C11 113.52(10) 3_566
C12 C11 C16 120.61(8) .
C12 C11 N11 115.85(8) .
C16 C11 N11 123.49(8) .
C13 C12 C11 119.61(9) .
C13 C12 H12 121.0(8) .
C11 C12 H12 119.4(8) .
C14 C13 C12 120.15(9) .
C14 C13 H13 120.5(7) .
C12 C13 H13 119.4(8) .
C13 C14 C15 119.87(9) .
C13 C14 H14 121.1(8) .
C15 C14 H14 119.0(8) .
C16 C15 C14 120.51(9) .
C16 C15 H15 119.2(7) .
C14 C15 H15 120.3(7) .
C15 C16 C11 119.18(9) .
C15 C16 H16 121.4(7) .
C11 C16 H16 119.5(7) .
N21 N21 C21 113.93(10) 3_665
C22 C21 C26 120.53(9) .
C22 C21 N21 114.92(9) .
C26 C21 N21 124.54(9) .
C23 C22 C21 119.84(9) .
C23 C22 H22 121.7(8) .
C21 C22 H22 118.4(8) .
C24 C23 C22 119.99(9) .
C24 C23 H23 120.7(8) .
C22 C23 H23 119.3(8) .
C23 C24 C25 120.08(9) .
C23 C24 H24 119.6(8) .
C25 C24 H24 120.3(8) .
C26 C25 C24 120.52(9) .
C26 C25 H25 119.6(8) .
C24 C25 H25 119.9(8) .
C25 C26 C21 119.03(9) .
C25 C26 H26 120.7(8) .
C21 C26 H26 120.2(8) .

loop_
_geom_bond_atom_site_label_1
_geom_bond_atom_site_label_2
_geom_bond_distance
_geom_bond_site_symmetry_2
N11 N11 1.2562(16) 3_566
N11 C11 1.4310(11) .
C11 C12 1.3939(13) .
C11 C16 1.3977(13) .
C12 C13 1.3921(13) .
C12 H12 0.984(13) .
C13 C14 1.3910(14) .
C13 H13 0.970(13) .
C14 C15 1.3958(14) .
C14 H14 0.977(13) .
C15 C16 1.3897(13) .
C15 H15 1.000(13) .
C16 H16 0.958(13) .
N21 N21 1.2485(17) 3_665
N21 C21 1.4314(12) .
C21 C22 1.3922(14) .
C21 C26 1.3985(14) .
C22 C23 1.3910(14) .
C22 H22 0.983(14) .
C23 C24 1.3880(15) .
C23 H23 0.968(14) .
C24 C25 1.3924(15) .
C24 H24 0.964(13) .
C25 C26 1.3917(14) .
C25 H25 0.977(14) .
C26 H26 0.958(13) .

loop_
_geom_torsion_atom_site_label_1
_geom_torsion_atom_site_label_2
_geom_torsion_atom_site_label_3
_geom_torsion_atom_site_label_4
_geom_torsion
_geom_torsion_site_symmetry_1
N11 N11 C11 C12 -161.81(10) 3_566
N11 N11 C11 C16 20.73(14) 3_566
C16 C11 C12 C13 -2.96(14) .
N11 C11 C12 C13 179.51(8) .
C11 C12 C13 C14 2.66(14) .
C12 C13 C14 C15 -0.57(14) .
C13 C14 C15 C16 -1.27(14) .
C14 C15 C16 C11 0.98(14) .
C12 C11 C16 C15 1.14(13) .
N11 C11 C16 C15 178.48(8) .
N21 N21 C21 C22 170.31(10) 3_665
N21 N21 C21 C26 -9.75(16) 3_665
C26 C21 C22 C23 0.51(15) .
N21 C21 C22 C23 -179.55(9) .
C21 C22 C23 C24 -0.84(15) .
C22 C23 C24 C25 0.37(15) .
C23 C24 C25 C26 0.43(15) .
C24 C25 C26 C21 -0.75(14) .
C22 C21 C26 C25 0.29(14) .
N21 C21 C26 C25 -179.66(9) .
